data_7130898
loop_
_publ_author_name
'O'Hagan, David'
'Yu, Cihang'
'Cormanich, Rodrigo A.'
'Slawin, Alexandra'
'Cordes, David Bradford'
'Piscelli, Bruno A.'
'Al-Maharik, Nawaf'

_publ_section_title
;
 Unexpected triaxial preferences in some all-syn
 1,3,5-trifluorocyclohexanes
;
_journal_name_full 'Chemical Communications'
_journal_paper_doi 10.1039/D2CC05058G
_journal_year 2022
_chemical_absolute_configuration unk
_chemical_formula_moiety 'C8 H12 F3 N O'
_chemical_formula_sum 'C8 H12 F3 N O'
_chemical_formula_weight 195.19
_space_group_crystal_system monoclinic
_space_group_IT_number 4
_space_group_name_Hall 'P 2yb'
_space_group_name_H-M_alt 'P 1 21 1'
_atom_sites_solution_hydrogens geom
_atom_sites_solution_primary dual
_audit_creation_date 2022-10-07
_audit_creation_method
;
Olex2 1.5
(compiled 2022.04.07 svn.rca3783a0 for OlexSys, GUI svn.r6498)
;
_audit_update_record
;
2022-10-07 deposited with the CCDC.	2022-10-25 downloaded from the CCDC.
;
_cell_angle_alpha 90
_cell_angle_beta 105.30(3)
_cell_angle_gamma 90
_cell_formula_units_Z 2
_cell_length_a 9.161(2)
_cell_length_b 4.8349(8)
_cell_length_c 9.983(3)
_cell_measurement_reflns_used 917
_cell_measurement_temperature 125
_cell_measurement_theta_max 68.39
_cell_measurement_theta_min 7.64
_cell_volume 426.50(18)
_computing_cell_refinement 'CrysAlisPro 1.171.39.8d (Rigaku OD, 2015)'
_computing_data_collection 'CrystalClear-SM Expert 2.1 b45 (Rigaku OD, 2015)'
_computing_data_reduction 'CrysAlisPro 1.171.39.8d (Rigaku OD, 2015)'
_computing_molecular_graphics 'Olex2 1.5 (Dolomanov et al., 2009)'
_computing_publication_material 'Olex2 1.5 (Dolomanov et al., 2009)'
_computing_structure_refinement 'SHELXL Version 2018/3 (Sheldrick, 2015)'
_computing_structure_solution 'SHELXT Version 2018/2 (Sheldrick, 2018)'
_diffrn_ambient_temperature 125
_diffrn_detector 'hybrid photon counting detector'
_diffrn_detector_area_resol_mean 5.811
_diffrn_measured_fraction_theta_full 0.991
_diffrn_measured_fraction_theta_max 0.960
_diffrn_measurement_device 'AFC11: Quarter \c 4 circle'
_diffrn_measurement_device_type 'Rigaku XtaLAB P200K'
_diffrn_measurement_method \w
_diffrn_measurement_specimen_support Loop
_diffrn_radiation_monochromator 'Rigaku Osmic Confocal Optical System'
_diffrn_radiation_probe x-ray
_diffrn_radiation_type 'Cu K\a'
_diffrn_radiation_wavelength 1.54184
_diffrn_reflns_av_R_equivalents 0.1421
_diffrn_reflns_av_unetI/netI 0.1422
_diffrn_reflns_Laue_measured_fraction_full 0.991
_diffrn_reflns_Laue_measured_fraction_max 0.960
_diffrn_reflns_limit_h_max 10
_diffrn_reflns_limit_h_min -11
_diffrn_reflns_limit_k_max 6
_diffrn_reflns_limit_k_min -6
_diffrn_reflns_limit_l_max 12
_diffrn_reflns_limit_l_min -12
_diffrn_reflns_number 4826
_diffrn_reflns_point_group_measured_fraction_full 0.958
_diffrn_reflns_point_group_measured_fraction_max 0.917
_diffrn_reflns_theta_full 67.684
_diffrn_reflns_theta_max 75.686
_diffrn_reflns_theta_min 4.592
_diffrn_source 'Rotating Anode'
_diffrn_source_type 'Rigaku MM-007HF'
_diffrn_standards_number 0
_exptl_absorpt_coefficient_mu 1.265
_exptl_absorpt_correction_T_max 0.987
_exptl_absorpt_correction_T_min 0.659
_exptl_absorpt_correction_type multi-scan
_exptl_absorpt_process_details
;
CrysAlisPro 1.171.39.8d (Rigaku Oxford Diffraction, 2015)
Empirical absorption correction using spherical harmonics,
 implemented in SCALE3 ABSPACK scaling algorithm.
;
_exptl_crystal_colour colourless
_exptl_crystal_colour_primary colourless
_exptl_crystal_density_diffrn 1.520
_exptl_crystal_density_method 'not measured'
_exptl_crystal_description needle
_exptl_crystal_F_000 204
_exptl_crystal_recrystallization_method 'Re-crystallisation from solvent: Dichloromethane/toluene'
_exptl_crystal_size_max 0.2
_exptl_crystal_size_mid 0.02
_exptl_crystal_size_min 0.01
_refine_diff_density_max 1.358
_refine_diff_density_min -0.606
_refine_diff_density_rms 0.212
_refine_ls_abs_structure_details
;
 The calculated value of the Flack parameter, and its SU were found to be
 meaningless due to weak anomalous scattering by the crystal.  They were
 removed from the CIF.
;
_refine_ls_extinction_method none
_refine_ls_goodness_of_fit_ref 1.442
_refine_ls_hydrogen_treatment constr
_refine_ls_matrix_type full
_refine_ls_number_parameters 119
_refine_ls_number_reflns 1619
_refine_ls_number_restraints 2
_refine_ls_restrained_S_all 1.442
_refine_ls_R_factor_all 0.2287
_refine_ls_R_factor_gt 0.1848
_refine_ls_shift/su_max 0.000
_refine_ls_shift/su_mean 0.000
_refine_ls_structure_factor_coef Fsqd
_refine_ls_weighting_details 'w = 1/[\s^2^(Fo^2^)+(0.2000P)^2^] where P=(Fo^2^+2Fc^2^)/3'
_refine_ls_weighting_scheme calc
_refine_ls_wR_factor_gt 0.4092
_refine_ls_wR_factor_ref 0.4428
_reflns_Friedel_coverage 0.699
_reflns_Friedel_fraction_full 0.915
_reflns_Friedel_fraction_max 0.862
_reflns_number_gt 946
_reflns_number_total 1619
_reflns_threshold_expression 'I > 2\s(I)'
_cod_data_source_file d2cc05058g2.cif
_cod_data_source_block 9
_cod_depositor_comments
;
The following automatic conversions were performed:

data item '_diffrn_radiation_probe' value 'X-ray' was changed to
'x-ray' in accordance with the
/home/data/users/saulius/crontab/automatic-downloads/rss-feeds/RSC/lib/dictionaries/cif_core.dic
dictionary named 'cif_core.dic' version 2.4.2 last updated on
2011-04-26.

Automatic conversion script
Id: cif_fix_values 7556 2019-12-06 15:28:31Z antanas 
;
_cod_original_sg_symbol_H-M P21
_cod_database_code 7130898
_shelx_shelxl_version_number 2018/3
_shelx_space_group_comment
;
The symmetry employed for this shelxl refinement is uniquely defined
by the following loop, which should always be used as a source of
symmetry information in preference to the above space-group names.
They are only intended as comments.
;
_shelx_estimated_absorpt_t_max 0.987
_shelx_estimated_absorpt_t_min 0.786
_olex2_refinement_description
;
1. Fixed Uiso
 At 1.2 times of:
  All C(H) groups, All C(H,H) groups, All C(H,H,H) groups
 At 1.5 times of:
  All N(H) groups
2. Restrained distances
 N7-H7
 0.98 with sigma of 0.02
3.a Ternary CH refined with riding coordinates:
 C1(H1), C2(H2), C4(H4), C6(H6)
3.b Secondary CH2 refined with riding coordinates:
 C3(H3A,H3B), C5(H5A,H5B)
3.c Aromatic/amide H refined with riding coordinates:
 N7(H7)
3.d Idealised Me refined as rotating group:
 C9(H9A,H9B,H9C)
;

loop_
_space_group_symop_operation_xyz
'x, y, z'
'-x, y+1/2, -z'

loop_
_atom_site_label
_atom_site_type_symbol
_atom_site_fract_x
_atom_site_fract_y
_atom_site_fract_z
_atom_site_U_iso_or_equiv
_atom_site_adp_type
_atom_site_occupancy
_atom_site_site_symmetry_order
_atom_site_calc_flag
_atom_site_refinement_flags_posn
_atom_site_refinement_flags_adp
_atom_site_refinement_flags_occupancy
_atom_site_disorder_assembly
_atom_site_disorder_group
F2 F 0.866(2) 0.848(3) 0.3711(17) 0.125(5) Uani 1 1 d . . . . .
F4 F 0.6450(10) 0.8445(16) 0.1143(10) 0.063(3) Uani 1 1 d . . . . .
F6 F 0.5658(17) 0.856(3) 0.3691(16) 0.111(5) Uani 1 1 d . . . . .
O8 O 0.8049(12) 0.144(2) 0.6795(11) 0.058(3) Uani 1 1 d . . . . .
N7 N 0.7751(13) 0.566(2) 0.5842(11) 0.047(3) Uani 1 1 d D . . . .
H7 H 0.778357 0.765219 0.603498 0.071 Uiso 1 1 calc DR U . . .
C1 C 0.7354(15) 0.496(3) 0.4434(14) 0.052(4) Uani 1 1 d . . . . .
H1 H 0.733812 0.289464 0.443974 0.063 Uiso 1 1 calc R U . . .
C2 C 0.8497(15) 0.564(3) 0.3663(15) 0.048(3) Uani 1 1 d . . . . .
H2 H 0.948422 0.476759 0.414769 0.058 Uiso 1 1 calc R U . . .
C3 C 0.8087(17) 0.481(3) 0.2151(15) 0.055(4) Uani 1 1 d . . . . .
H3A H 0.878769 0.573177 0.168714 0.066 Uiso 1 1 calc R U . . .
H3B H 0.821502 0.279122 0.208256 0.066 Uiso 1 1 calc R U . . .
C4 C 0.6488(14) 0.558(3) 0.1411(14) 0.043(3) Uani 1 1 d . . . . .
H4 H 0.622131 0.460238 0.049632 0.052 Uiso 1 1 calc R U . . .
C5 C 0.5297(14) 0.489(3) 0.2142(15) 0.048(3) Uani 1 1 d . . . . .
H5A H 0.433949 0.581461 0.166054 0.058 Uiso 1 1 calc R U . . .
H5B H 0.511567 0.286544 0.208662 0.058 Uiso 1 1 calc R U . . .
C6 C 0.5733(14) 0.575(3) 0.3640(15) 0.049(3) Uani 1 1 d . . . . .
H6 H 0.500527 0.492802 0.411931 0.059 Uiso 1 1 calc R U . . .
C8 C 0.8082(15) 0.410(2) 0.6931(15) 0.047(3) Uani 1 1 d . . . . .
C9 C 0.8522(18) 0.529(2) 0.8338(13) 0.050(3) Uani 1 1 d . . . . .
H9A H 0.774418 0.486772 0.881796 0.059 Uiso 1 1 calc R U . . .
H9B H 0.862513 0.730005 0.827360 0.059 Uiso 1 1 calc R U . . .
H9C H 0.949086 0.449710 0.885710 0.059 Uiso 1 1 calc R U . . .

loop_
_atom_site_aniso_label
_atom_site_aniso_U_11
_atom_site_aniso_U_22
_atom_site_aniso_U_33
_atom_site_aniso_U_23
_atom_site_aniso_U_13
_atom_site_aniso_U_12
F2 0.187(14) 0.065(7) 0.135(12) -0.009(7) 0.061(11) -0.008(8)
F4 0.070(6) 0.040(4) 0.081(6) 0.012(3) 0.021(5) -0.002(4)
F6 0.143(11) 0.061(6) 0.132(12) -0.016(6) 0.041(9) 0.011(7)
O8 0.069(7) 0.037(5) 0.065(6) 0.003(4) 0.014(5) 0.002(4)
N7 0.050(6) 0.042(6) 0.050(6) 0.001(5) 0.014(5) 0.001(5)
C1 0.044(8) 0.061(9) 0.053(8) 0.000(7) 0.015(7) 0.004(6)
C2 0.038(7) 0.045(7) 0.064(8) -0.002(6) 0.017(6) -0.005(6)
C3 0.057(9) 0.064(9) 0.050(8) 0.004(6) 0.025(7) 0.000(7)
C4 0.035(6) 0.040(6) 0.058(7) 0.003(5) 0.018(5) 0.007(5)
C5 0.028(7) 0.055(8) 0.063(9) 0.003(6) 0.013(6) 0.004(6)
C6 0.030(6) 0.057(8) 0.064(8) 0.001(6) 0.021(6) 0.002(6)
C8 0.053(8) 0.011(5) 0.075(9) 0.001(5) 0.014(7) 0.002(5)
C9 0.074(9) 0.028(6) 0.045(7) 0.009(5) 0.014(6) 0.002(6)

loop_
_atom_type_symbol
_atom_type_description
_atom_type_scat_dispersion_real
_atom_type_scat_dispersion_imag
_atom_type_scat_source
C C 0.0181 0.0091 'International Tables Vol C Tables 4.2.6.8 and 6.1.1.4'
H H 0.0000 0.0000 'International Tables Vol C Tables 4.2.6.8 and 6.1.1.4'
F F 0.0727 0.0534 'International Tables Vol C Tables 4.2.6.8 and 6.1.1.4'
N N 0.0311 0.0180 'International Tables Vol C Tables 4.2.6.8 and 6.1.1.4'
O O 0.0492 0.0322 'International Tables Vol C Tables 4.2.6.8 and 6.1.1.4'

loop_
_geom_angle_atom_site_label_1
_geom_angle_atom_site_label_2
_geom_angle_atom_site_label_3
_geom_angle
_geom_angle_site_symmetry_1
_geom_angle_site_symmetry_3
_geom_angle_publ_flag
C1 N7 H7 114.9 . . ?
C8 N7 H7 114.9 . . ?
C8 N7 C1 130.1(12) . . ?
N7 C1 H1 103.7 . . ?
N7 C1 C2 115.7(11) . . ?
N7 C1 C6 114.8(12) . . ?
C2 C1 H1 103.7 . . ?
C2 C1 C6 113.2(12) . . ?
C6 C1 H1 103.7 . . ?
F2 C2 C1 106.7(14) . . ?
F2 C2 H2 109.0 . . ?
F2 C2 C3 107.1(13) . . ?
C1 C2 H2 109.0 . . ?
C1 C2 C3 115.7(12) . . ?
C3 C2 H2 109.0 . . ?
C2 C3 H3A 109.1 . . ?
C2 C3 H3B 109.1 . . ?
H3A C3 H3B 107.9 . . ?
C4 C3 C2 112.3(12) . . ?
C4 C3 H3A 109.1 . . ?
C4 C3 H3B 109.1 . . ?
F4 C4 C3 107.9(11) . . ?
F4 C4 H4 107.7 . . ?
F4 C4 C5 109.1(11) . . ?
C3 C4 H4 107.7 . . ?
C5 C4 C3 116.4(12) . . ?
C5 C4 H4 107.7 . . ?
C4 C5 H5A 109.1 . . ?
C4 C5 H5B 109.1 . . ?
H5A C5 H5B 107.8 . . ?
C6 C5 C4 112.7(11) . . ?
C6 C5 H5A 109.1 . . ?
C6 C5 H5B 109.1 . . ?
F6 C6 C1 106.2(13) . . ?
F6 C6 C5 108.2(13) . . ?
F6 C6 H6 109.3 . . ?
C1 C6 H6 109.3 . . ?
C5 C6 C1 114.4(11) . . ?
C5 C6 H6 109.3 . . ?
O8 C8 C9 118.9(12) . . ?
N7 C8 O8 120.0(13) . . ?
N7 C8 C9 121.1(10) . . ?
C8 C9 H9A 109.5 . . ?
C8 C9 H9B 109.5 . . ?
C8 C9 H9C 109.5 . . ?
H9A C9 H9B 109.5 . . ?
H9A C9 H9C 109.5 . . ?
H9B C9 H9C 109.5 . . ?

loop_
_geom_bond_atom_site_label_1
_geom_bond_atom_site_label_2
_geom_bond_distance
_geom_bond_site_symmetry_2
_geom_bond_publ_flag
F2 C2 1.38(2) . ?
F4 C4 1.409(15) . ?
F6 C6 1.36(2) . ?
O8 C8 1.293(14) . ?
N7 H7 0.9800 . ?
N7 C1 1.398(19) . ?
N7 C8 1.293(17) . ?
C1 H1 1.0000 . ?
C1 C2 1.49(2) . ?
C1 C6 1.535(19) . ?
C2 H2 1.0000 . ?
C2 C3 1.51(2) . ?
C3 H3A 0.9900 . ?
C3 H3B 0.9900 . ?
C3 C4 1.50(2) . ?
C4 H4 1.0000 . ?
C4 C5 1.502(18) . ?
C5 H5A 0.9900 . ?
C5 H5B 0.9900 . ?
C5 C6 1.50(2) . ?
C6 H6 1.0000 . ?
C8 C9 1.473(19) . ?
C9 H9A 0.9800 . ?
C9 H9B 0.9800 . ?
C9 H9C 0.9800 . ?

loop_
_geom_hbond_atom_site_label_D
_geom_hbond_atom_site_label_H
_geom_hbond_atom_site_label_A
_geom_hbond_distance_DH
_geom_hbond_distance_HA
_geom_hbond_distance_DA
_geom_hbond_angle_DHA
_geom_hbond_site_symmetry_A
_geom_hbond_publ_flag
N7 H7 O8 0.98 1.97 2.938(15) 168.8 1_565 yes

loop_
_geom_torsion_atom_site_label_1
_geom_torsion_atom_site_label_2
_geom_torsion_atom_site_label_3
_geom_torsion_atom_site_label_4
_geom_torsion
_geom_torsion_site_symmetry_1
_geom_torsion_site_symmetry_2
_geom_torsion_site_symmetry_3
_geom_torsion_site_symmetry_4
_geom_torsion_publ_flag
F2 C2 C3 C4 -73.2(16) . . . . ?
F4 C4 C5 C6 -75.2(14) . . . . ?
N7 C1 C2 F2 -62.6(17) . . . . ?
N7 C1 C2 C3 178.4(13) . . . . ?
N7 C1 C6 F6 63.1(17) . . . . ?
N7 C1 C6 C5 -177.6(12) . . . . ?
C1 N7 C8 O8 -1(2) . . . . ?
C1 N7 C8 C9 177.9(14) . . . . ?
C1 C2 C3 C4 45.6(17) . . . . ?
C2 C1 C6 F6 -72.8(16) . . . . ?
C2 C1 C6 C5 46.4(17) . . . . ?
C2 C3 C4 F4 76.9(14) . . . . ?
C2 C3 C4 C5 -46.2(18) . . . . ?
C3 C4 C5 C6 47.3(18) . . . . ?
C4 C5 C6 F6 71.7(15) . . . . ?
C4 C5 C6 C1 -46.4(17) . . . . ?
C6 C1 C2 F2 72.9(16) . . . . ?
C6 C1 C2 C3 -46.1(17) . . . . ?
C8 N7 C1 C2 -110.6(18) . . . . ?
C8 N7 C1 C6 114.6(17) . . . . ?
